data_4127969
loop_
_publ_author_name
'Liu, Liu Leo'
'Zhou, Jiliang'
'Cao, Levy L.'
'Stephan, Douglas W.'

_publ_section_title
;
 Phosphaaluminirenes: Synthons for Main Group Heterocycles.
;
_journal_issue 42
_journal_name_full 'Journal of the American Chemical Society'
_journal_page_first 16971
_journal_page_last 16982
_journal_paper_doi 10.1021/jacs.9b09330
_journal_volume 141
_journal_year 2019
_chemical_formula_sum 'C49 H78 Al N2 O P'
_chemical_formula_weight 769.08
_space_group_crystal_system triclinic
_space_group_IT_number 2
_space_group_name_Hall '-P 1'
_space_group_name_H-M_alt 'P -1'
_symmetry_space_group_name_Hall '-P 1'
_symmetry_space_group_name_H-M 'P -1'
_atom_sites_solution_hydrogens mixed
_audit_creation_method SHELXL-2014/7
_cell_angle_alpha 81.938(8)
_cell_angle_beta 89.277(8)
_cell_angle_gamma 84.754(8)
_cell_formula_units_Z 2
_cell_length_a 10.8256(16)
_cell_length_b 11.8327(19)
_cell_length_c 18.443(3)
_cell_measurement_reflns_used 5687
_cell_measurement_temperature 150(2)
_cell_measurement_theta_max 26.022
_cell_measurement_theta_min 1.936
_cell_volume 2329.3(6)
_computing_cell_refinement 'Bruker SAINT'
_computing_data_collection 'Bruker APEX2'
_computing_data_reduction 'Bruker SAINT'
_computing_molecular_graphics 'Ortep 3'
_computing_structure_refinement 'SHELXL-2014/7 (Sheldrick, 2014)'
_computing_structure_solution 'SHELXT-2014/4 (Sheldrick, 2015)'
_diffrn_ambient_temperature 150(2)
_diffrn_measured_fraction_theta_full 0.997
_diffrn_measured_fraction_theta_max 0.995
_diffrn_measurement_device_type 'Bruker APEX-II CCD'
_diffrn_measurement_method '\f and \w scans'
_diffrn_radiation_type MoK\a
_diffrn_radiation_wavelength 0.71073
_diffrn_reflns_av_R_equivalents 0.0617
_diffrn_reflns_av_unetI/netI 0.0911
_diffrn_reflns_Laue_measured_fraction_full 0.997
_diffrn_reflns_Laue_measured_fraction_max 0.995
_diffrn_reflns_limit_h_max 12
_diffrn_reflns_limit_h_min -13
_diffrn_reflns_limit_k_max 14
_diffrn_reflns_limit_k_min -14
_diffrn_reflns_limit_l_max 22
_diffrn_reflns_limit_l_min -22
_diffrn_reflns_number 34350
_diffrn_reflns_point_group_measured_fraction_full 0.997
_diffrn_reflns_point_group_measured_fraction_max 0.995
_diffrn_reflns_theta_full 25.242
_diffrn_reflns_theta_max 26.022
_diffrn_reflns_theta_min 1.936
_exptl_absorpt_coefficient_mu 0.114
_exptl_absorpt_correction_T_max 0.7454
_exptl_absorpt_correction_T_min 0.6108
_exptl_absorpt_correction_type multi-scan
_exptl_absorpt_process_details
;
multi-scan from symmetry-related measurements
Sortav (Blessing 1995)
;
_exptl_crystal_colour colorless
_exptl_crystal_density_diffrn 1.097
_exptl_crystal_description block
_exptl_crystal_F_000 844
_exptl_crystal_size_max 0.12
_exptl_crystal_size_mid 0.08
_exptl_crystal_size_min 0.05
_refine_diff_density_max 0.609
_refine_diff_density_min -0.435
_refine_diff_density_rms 0.067
_refine_ls_extinction_method none
_refine_ls_goodness_of_fit_ref 1.024
_refine_ls_hydrogen_treatment mixed
_refine_ls_matrix_type full
_refine_ls_number_parameters 506
_refine_ls_number_reflns 9138
_refine_ls_number_restraints 0
_refine_ls_restrained_S_all 1.024
_refine_ls_R_factor_all 0.1344
_refine_ls_R_factor_gt 0.0670
_refine_ls_shift/su_max 0.000
_refine_ls_shift/su_mean 0.000
_refine_ls_structure_factor_coef Fsqd
_refine_ls_weighting_details 'w=1/[\s^2^(Fo^2^)+(0.0959P)^2^+0.6829P] where P=(Fo^2^+2Fc^2^)/3'
_refine_ls_weighting_scheme calc
_refine_ls_wR_factor_gt 0.1617
_refine_ls_wR_factor_ref 0.1929
_reflns_Friedel_coverage 0.000
_reflns_number_gt 5254
_reflns_number_total 9138
_reflns_threshold_expression 'I > 2\s(I)'
_cod_data_source_file ja9b09330_si_002.cif
_cod_data_source_block 4
_cod_database_code 4127969
_shelx_shelxl_version_number 2014/7
_shelx_space_group_comment
;
The symmetry employed for this shelxl refinement is uniquely defined
by the following loop, which should always be used as a source of
symmetry information in preference to the above space-group names.
They are only intended as comments.
;

loop_
_space_group_symop_operation_xyz
'x, y, z'
'-x, -y, -z'

loop_
_atom_site_label
_atom_site_type_symbol
_atom_site_fract_x
_atom_site_fract_y
_atom_site_fract_z
_atom_site_U_iso_or_equiv
_atom_site_adp_type
_atom_site_occupancy
_atom_site_site_symmetry_order
_atom_site_calc_flag
_atom_site_refinement_flags_posn
_atom_site_refinement_flags_adp
Al1 Al 0.24749(8) 0.65864(8) 0.73934(5) 0.0250(2) Uani 1 1 d . .
P1 P 0.50962(8) 0.51896(8) 0.77925(5) 0.0365(2) Uani 1 1 d . .
O1 O 0.18681(18) 0.79863(17) 0.72552(12) 0.0333(5) Uani 1 1 d . .
N1 N 0.1688(2) 0.58429(19) 0.66664(12) 0.0224(5) Uani 1 1 d . .
N2 N 0.1767(2) 0.5747(2) 0.82330(13) 0.0294(6) Uani 1 1 d . .
C29 C 0.2247(3) 0.5650(3) 0.59649(16) 0.0260(7) Uani 1 1 d . .
C2 C 0.5112(3) 0.7315(3) 0.69793(15) 0.0258(7) Uani 1 1 d . .
C12 C 0.0521(3) 0.5599(2) 0.68022(16) 0.0265(7) Uani 1 1 d . .
C30 C 0.2959(3) 0.4610(3) 0.59247(16) 0.0281(7) Uani 1 1 d . .
C1 C 0.4329(3) 0.6394(3) 0.73736(15) 0.0256(7) Uani 1 1 d . .
C13 C -0.0036(3) 0.5647(3) 0.74969(17) 0.0295(7) Uani 1 1 d . .
H13 H -0.0917 0.5694 0.7505 0.035 Uiso 1 1 calc R U
C34 C 0.2082(3) 0.6490(3) 0.53502(16) 0.0295(7) Uani 1 1 d . .
C14 C 0.0532(3) 0.5634(3) 0.81643(17) 0.0316(7) Uani 1 1 d . .
C17 C 0.2331(3) 0.5294(3) 0.89423(16) 0.0322(8) Uani 1 1 d . .
C31 C 0.3501(3) 0.4431(3) 0.52552(18) 0.0366(8) Uani 1 1 d . .
H31 H 0.3989 0.3732 0.5218 0.044 Uiso 1 1 calc R U
C41 C 0.1035(3) 0.8931(3) 0.73894(19) 0.0381(8) Uani 1 1 d . .
C33 C 0.2645(3) 0.6256(3) 0.46951(17) 0.0359(8) Uani 1 1 d . .
H33 H 0.2538 0.6814 0.4272 0.043 Uiso 1 1 calc R U
C16 C -0.0285(3) 0.5230(3) 0.62311(17) 0.0370(8) Uani 1 1 d . .
H16A H -0.0970 0.5822 0.6100 0.055 Uiso 1 1 calc R U
H16B H -0.0621 0.4508 0.6429 0.055 Uiso 1 1 calc R U
H16C H 0.0212 0.5121 0.5795 0.055 Uiso 1 1 calc R U
C3 C 0.4878(3) 0.8416(3) 0.73406(18) 0.0341(8) Uani 1 1 d . .
H3A H 0.3976 0.8647 0.7349 0.041 Uiso 1 1 calc R U
H3B H 0.5179 0.8264 0.7853 0.041 Uiso 1 1 calc R U
C10 C 0.6526(3) 0.6989(3) 0.69885(18) 0.0336(8) Uani 1 1 d . .
H10A H 0.6823 0.6829 0.7501 0.040 Uiso 1 1 calc R U
H10B H 0.6711 0.6284 0.6760 0.040 Uiso 1 1 calc R U
C18 C 0.2722(3) 0.6035(3) 0.94100(17) 0.0393(9) Uani 1 1 d . .
C38 C 0.3101(3) 0.3644(3) 0.65690(18) 0.0334(8) Uani 1 1 d . .
H38 H 0.2980 0.4001 0.7028 0.040 Uiso 1 1 calc R U
C6 C 0.7208(3) 0.7963(3) 0.65715(19) 0.0387(8) Uani 1 1 d . .
H6 H 0.8120 0.7732 0.6587 0.046 Uiso 1 1 calc R U
C22 C 0.2474(3) 0.4104(3) 0.91488(17) 0.0381(8) Uani 1 1 d . .
C4 C 0.5547(3) 0.9392(3) 0.6919(2) 0.0440(9) Uani 1 1 d . .
H4 H 0.5369 1.0100 0.7156 0.053 Uiso 1 1 calc R U
C5 C 0.6943(3) 0.9047(3) 0.6938(2) 0.0416(9) Uani 1 1 d . .
H5A H 0.7238 0.8898 0.7451 0.050 Uiso 1 1 calc R U
H5B H 0.7387 0.9676 0.6675 0.050 Uiso 1 1 calc R U
C23 C 0.2144(3) 0.3232(3) 0.86566(19) 0.0427(9) Uani 1 1 d . .
H23 H 0.1937 0.3656 0.8159 0.051 Uiso 1 1 calc R U
C35 C 0.1288(3) 0.7624(3) 0.53465(18) 0.0392(8) Uani 1 1 d . .
H35 H 0.1069 0.7718 0.5864 0.047 Uiso 1 1 calc R U
C11 C 0.4689(3) 0.7575(3) 0.61796(17) 0.0387(8) Uani 1 1 d . .
H11A H 0.3785 0.7798 0.6161 0.046 Uiso 1 1 calc R U
H11B H 0.4852 0.6877 0.5941 0.046 Uiso 1 1 calc R U
C40 C 0.4382(3) 0.2984(3) 0.6611(2) 0.0471(9) Uani 1 1 d . .
H40A H 0.4512 0.2588 0.6180 0.071 Uiso 1 1 calc R U
H40B H 0.4439 0.2421 0.7056 0.071 Uiso 1 1 calc R U
H40C H 0.5018 0.3519 0.6624 0.071 Uiso 1 1 calc R U
C32 C 0.3343(3) 0.5249(3) 0.46468(18) 0.0420(9) Uani 1 1 d . .
H32 H 0.3718 0.5113 0.4195 0.050 Uiso 1 1 calc R U
C44 C -0.0016(3) 0.8517(3) 0.7900(2) 0.0470(9) Uani 1 1 d . .
H44A H -0.0460 0.7971 0.7673 0.070 Uiso 1 1 calc R U
H44B H -0.0593 0.9175 0.7982 0.070 Uiso 1 1 calc R U
H44C H 0.0335 0.8142 0.8369 0.070 Uiso 1 1 calc R U
C26 C 0.2598(3) 0.7323(3) 0.92187(19) 0.0454(9) Uani 1 1 d . .
H26 H 0.2328 0.7516 0.8696 0.055 Uiso 1 1 calc R U
C24 C 0.3240(4) 0.2334(3) 0.8579(2) 0.0503(10) Uani 1 1 d . .
H24A H 0.3978 0.2722 0.8418 0.075 Uiso 1 1 calc R U
H24B H 0.3034 0.1849 0.8216 0.075 Uiso 1 1 calc R U
H24C H 0.3406 0.1857 0.9053 0.075 Uiso 1 1 calc R U
C21 C 0.2968(3) 0.3681(4) 0.98394(19) 0.0489(10) Uani 1 1 d . .
H21 H 0.3051 0.2876 0.9991 0.059 Uiso 1 1 calc R U
C43 C 0.0479(4) 0.9529(3) 0.6672(2) 0.0543(10) Uani 1 1 d . .
H43A H 0.1146 0.9746 0.6331 0.082 Uiso 1 1 calc R U
H43B H -0.0044 1.0217 0.6760 0.082 Uiso 1 1 calc R U
H43C H -0.0025 0.9009 0.6461 0.082 Uiso 1 1 calc R U
C42 C 0.1737(3) 0.9777(3) 0.7747(2) 0.0522(11) Uani 1 1 d . .
H42A H 0.2115 0.9388 0.8206 0.078 Uiso 1 1 calc R U
H42B H 0.1158 1.0421 0.7849 0.078 Uiso 1 1 calc R U
H42C H 0.2387 1.0062 0.7414 0.078 Uiso 1 1 calc R U
C15 C -0.0288(3) 0.5524(3) 0.88368(18) 0.0446(9) Uani 1 1 d . .
H15A H 0.0159 0.5033 0.9240 0.067 Uiso 1 1 calc R U
H15B H -0.1044 0.5183 0.8728 0.067 Uiso 1 1 calc R U
H15C H -0.0509 0.6284 0.8978 0.067 Uiso 1 1 calc R U
C19 C 0.3228(3) 0.5555(4) 1.00877(19) 0.0508(10) Uani 1 1 d . .
H19 H 0.3504 0.6046 1.0406 0.061 Uiso 1 1 calc R U
C37 C 0.0082(3) 0.7640(3) 0.4919(2) 0.0566(11) Uani 1 1 d . .
H37A H 0.0275 0.7613 0.4401 0.085 Uiso 1 1 calc R U
H37B H -0.0445 0.8344 0.4968 0.085 Uiso 1 1 calc R U
H37C H -0.0355 0.6974 0.5114 0.085 Uiso 1 1 calc R U
C20 C 0.3338(3) 0.4394(4) 1.0308(2) 0.0533(11) Uani 1 1 d . .
H20 H 0.3665 0.4086 1.0778 0.064 Uiso 1 1 calc R U
C27 C 0.3832(4) 0.7837(4) 0.9299(2) 0.0567(11) Uani 1 1 d . .
H27A H 0.4125 0.7640 0.9805 0.085 Uiso 1 1 calc R U
H27B H 0.3711 0.8672 0.9174 0.085 Uiso 1 1 calc R U
H27C H 0.4448 0.7526 0.8968 0.085 Uiso 1 1 calc R U
C36 C 0.1946(4) 0.8658(3) 0.5013(2) 0.0587(11) Uani 1 1 d . .
H36A H 0.2728 0.8668 0.5272 0.088 Uiso 1 1 calc R U
H36B H 0.1416 0.9362 0.5057 0.088 Uiso 1 1 calc R U
H36C H 0.2116 0.8609 0.4494 0.088 Uiso 1 1 calc R U
C8 C 0.5374(4) 0.8544(4) 0.5763(2) 0.0553(11) Uani 1 1 d . .
H8 H 0.5081 0.8701 0.5243 0.066 Uiso 1 1 calc R U
C7 C 0.6782(4) 0.8195(4) 0.5782(2) 0.0567(11) Uani 1 1 d . .
H7A H 0.6966 0.7498 0.5544 0.068 Uiso 1 1 calc R U
H7B H 0.7227 0.8818 0.5512 0.068 Uiso 1 1 calc R U
C25 C 0.1021(4) 0.2606(4) 0.8942(2) 0.0608(11) Uani 1 1 d . .
H25A H 0.1203 0.2187 0.9431 0.091 Uiso 1 1 calc R U
H25B H 0.0838 0.2066 0.8609 0.091 Uiso 1 1 calc R U
H25C H 0.0301 0.3165 0.8967 0.091 Uiso 1 1 calc R U
C9 C 0.5100(4) 0.9626(3) 0.6131(2) 0.0595(12) Uani 1 1 d . .
H9A H 0.5526 1.0263 0.5862 0.071 Uiso 1 1 calc R U
H9B H 0.4197 0.9855 0.6119 0.071 Uiso 1 1 calc R U
C47 C 0.7481(5) 0.1187(4) 0.8349(2) 0.0720(13) Uani 1 1 d . .
H47A H 0.8210 0.1224 0.8661 0.086 Uiso 1 1 calc R U
H47B H 0.7751 0.0684 0.7980 0.086 Uiso 1 1 calc R U
C39 C 0.2094(4) 0.2835(3) 0.6547(2) 0.0583(11) Uani 1 1 d . .
H39A H 0.1278 0.3258 0.6583 0.087 Uiso 1 1 calc R U
H39B H 0.2204 0.2215 0.6960 0.087 Uiso 1 1 calc R U
H39C H 0.2149 0.2511 0.6086 0.087 Uiso 1 1 calc R U
C28 C 0.1593(4) 0.7865(4) 0.9701(2) 0.0680(13) Uani 1 1 d . .
H28A H 0.0809 0.7530 0.9648 0.102 Uiso 1 1 calc R U
H28B H 0.1477 0.8694 0.9546 0.102 Uiso 1 1 calc R U
H28C H 0.1856 0.7713 1.0214 0.102 Uiso 1 1 calc R U
C48 C 0.6536(5) 0.0600(4) 0.8823(3) 0.0813(15) Uani 1 1 d . .
H48A H 0.6197 0.1131 0.9161 0.098 Uiso 1 1 calc R U
H48B H 0.5846 0.0476 0.8504 0.098 Uiso 1 1 calc R U
C45 C 0.8149(5) 0.2799(4) 0.7462(3) 0.0878(16) Uani 1 1 d . .
H45A H 0.8462 0.2245 0.7140 0.132 Uiso 1 1 calc R U
H45B H 0.8836 0.2993 0.7748 0.132 Uiso 1 1 calc R U
H45C H 0.7772 0.3494 0.7166 0.132 Uiso 1 1 calc R U
C46 C 0.7183(6) 0.2279(5) 0.7977(3) 0.111(2) Uani 1 1 d . .
H46A H 0.6979 0.2801 0.8345 0.133 Uiso 1 1 calc R U
H46B H 0.6421 0.2262 0.7690 0.133 Uiso 1 1 calc R U
C49 C 0.6920(7) -0.0460(5) 0.9246(3) 0.124(2) Uani 1 1 d . .
H49A H 0.7226 -0.1012 0.8922 0.187 Uiso 1 1 calc R U
H49B H 0.6216 -0.0748 0.9531 0.187 Uiso 1 1 calc R U
H49C H 0.7584 -0.0354 0.9580 0.187 Uiso 1 1 calc R U
H1 H 0.407(3) 0.462(2) 0.8035(15) 0.033(8) Uiso 1 1 d . .

loop_
_atom_site_aniso_label
_atom_site_aniso_U_11
_atom_site_aniso_U_22
_atom_site_aniso_U_33
_atom_site_aniso_U_23
_atom_site_aniso_U_13
_atom_site_aniso_U_12
Al1 0.0197(5) 0.0313(5) 0.0251(5) -0.0083(4) 0.0001(4) -0.0011(4)
P1 0.0289(5) 0.0357(5) 0.0433(6) -0.0041(4) -0.0025(4) 0.0040(4)
O1 0.0259(12) 0.0288(12) 0.0462(14) -0.0115(10) 0.0009(10) 0.0014(9)
N1 0.0215(13) 0.0235(14) 0.0230(13) -0.0058(11) 0.0004(10) -0.0022(10)
N2 0.0220(14) 0.0410(16) 0.0258(14) -0.0081(12) 0.0026(11) -0.0023(11)
C29 0.0231(16) 0.0314(18) 0.0253(17) -0.0074(14) -0.0015(12) -0.0065(13)
C2 0.0214(16) 0.0329(18) 0.0242(17) -0.0081(14) -0.0008(12) -0.0016(13)
C12 0.0208(16) 0.0244(17) 0.0337(18) -0.0019(14) -0.0037(13) -0.0009(12)
C30 0.0234(16) 0.0356(19) 0.0271(17) -0.0077(14) -0.0016(13) -0.0065(13)
C1 0.0226(16) 0.0329(18) 0.0234(16) -0.0123(14) -0.0020(12) 0.0005(13)
C13 0.0183(16) 0.0356(19) 0.0348(19) -0.0065(15) 0.0006(13) -0.0010(13)
C34 0.0317(18) 0.0345(19) 0.0236(17) -0.0047(14) -0.0044(13) -0.0090(14)
C14 0.0276(18) 0.0332(19) 0.0332(19) -0.0040(15) 0.0068(14) -0.0007(14)
C17 0.0224(17) 0.050(2) 0.0233(17) -0.0059(15) 0.0052(13) -0.0001(15)
C31 0.0287(18) 0.047(2) 0.035(2) -0.0127(17) 0.0007(14) 0.0016(15)
C41 0.0284(18) 0.0303(19) 0.057(2) -0.0148(17) -0.0020(16) 0.0055(14)
C33 0.0342(19) 0.050(2) 0.0237(18) -0.0016(16) -0.0040(14) -0.0084(16)
C16 0.0328(19) 0.046(2) 0.0338(19) -0.0037(16) -0.0029(14) -0.0142(15)
C3 0.0252(17) 0.0327(19) 0.046(2) -0.0117(16) 0.0007(14) -0.0017(14)
C10 0.0225(17) 0.041(2) 0.040(2) -0.0148(16) 0.0036(14) -0.0002(14)
C18 0.0316(19) 0.065(3) 0.0237(18) -0.0164(17) 0.0045(14) -0.0014(17)
C38 0.0357(19) 0.0296(19) 0.0347(19) -0.0070(15) -0.0018(14) 0.0022(14)
C6 0.0237(17) 0.046(2) 0.048(2) -0.0143(17) 0.0065(15) -0.0057(15)
C22 0.0326(19) 0.053(2) 0.0267(19) -0.0031(17) 0.0034(14) 0.0002(16)
C4 0.035(2) 0.031(2) 0.067(3) -0.0106(18) 0.0020(17) -0.0052(15)
C5 0.0307(19) 0.046(2) 0.051(2) -0.0110(18) 0.0021(16) -0.0132(16)
C23 0.047(2) 0.047(2) 0.032(2) 0.0025(17) 0.0011(16) -0.0057(17)
C35 0.057(2) 0.031(2) 0.0275(18) 0.0015(15) -0.0016(16) -0.0026(16)
C11 0.0349(19) 0.053(2) 0.0306(19) -0.0052(16) 0.0004(14) -0.0148(16)
C40 0.054(2) 0.041(2) 0.044(2) -0.0065(17) 0.0039(17) 0.0122(18)
C32 0.036(2) 0.067(3) 0.0253(19) -0.0156(18) 0.0049(15) -0.0059(18)
C44 0.033(2) 0.044(2) 0.065(3) -0.0188(19) 0.0047(17) 0.0095(16)
C26 0.043(2) 0.062(3) 0.036(2) -0.0264(18) -0.0003(16) 0.0021(18)
C24 0.054(2) 0.043(2) 0.051(2) 0.0008(18) 0.0039(18) -0.0019(18)
C21 0.045(2) 0.064(3) 0.034(2) 0.0026(19) 0.0025(17) 0.0016(19)
C43 0.047(2) 0.044(2) 0.069(3) -0.006(2) -0.0026(19) 0.0111(18)
C42 0.040(2) 0.035(2) 0.086(3) -0.029(2) -0.003(2) 0.0051(17)
C15 0.0298(19) 0.066(3) 0.039(2) -0.0104(18) 0.0104(15) -0.0034(17)
C19 0.044(2) 0.078(3) 0.032(2) -0.018(2) 0.0003(17) -0.003(2)
C37 0.039(2) 0.044(2) 0.081(3) 0.010(2) -0.002(2) 0.0008(17)
C20 0.042(2) 0.090(3) 0.025(2) -0.003(2) -0.0017(16) -0.002(2)
C27 0.058(3) 0.069(3) 0.048(2) -0.021(2) -0.0049(19) -0.012(2)
C36 0.066(3) 0.039(2) 0.068(3) 0.012(2) -0.031(2) -0.0125(19)
C8 0.055(3) 0.079(3) 0.030(2) 0.013(2) -0.0094(17) -0.030(2)
C7 0.056(3) 0.077(3) 0.043(2) -0.012(2) 0.0163(18) -0.036(2)
C25 0.051(3) 0.058(3) 0.074(3) -0.005(2) 0.004(2) -0.015(2)
C9 0.042(2) 0.050(3) 0.079(3) 0.023(2) -0.011(2) -0.0143(19)
C47 0.107(4) 0.051(3) 0.057(3) -0.011(2) -0.013(3) 0.002(3)
C39 0.059(3) 0.045(2) 0.070(3) 0.007(2) -0.012(2) -0.019(2)
C28 0.067(3) 0.084(3) 0.058(3) -0.038(2) 0.010(2) 0.006(2)
C48 0.114(4) 0.071(4) 0.063(3) -0.012(3) 0.009(3) -0.027(3)
C45 0.092(4) 0.085(4) 0.081(4) 0.020(3) 0.004(3) -0.028(3)
C46 0.134(6) 0.081(4) 0.111(5) 0.007(4) 0.000(4) -0.004(4)
C49 0.184(7) 0.095(5) 0.093(5) -0.003(4) -0.006(4) -0.021(5)

loop_
_atom_type_symbol
_atom_type_description
_atom_type_scat_dispersion_real
_atom_type_scat_dispersion_imag
_atom_type_scat_source
C C 0.0033 0.0016 'International Tables Vol C Tables 4.2.6.8 and 6.1.1.4'
H H 0.0000 0.0000 'International Tables Vol C Tables 4.2.6.8 and 6.1.1.4'
Al Al 0.0645 0.0514 'International Tables Vol C Tables 4.2.6.8 and 6.1.1.4'
N N 0.0061 0.0033 'International Tables Vol C Tables 4.2.6.8 and 6.1.1.4'
O O 0.0106 0.0060 'International Tables Vol C Tables 4.2.6.8 and 6.1.1.4'
P P 0.1023 0.0942 'International Tables Vol C Tables 4.2.6.8 and 6.1.1.4'

loop_
_geom_angle_atom_site_label_1
_geom_angle_atom_site_label_2
_geom_angle_atom_site_label_3
_geom_angle
O1 Al1 N2 111.69(11)
O1 Al1 N1 105.64(11)
N2 Al1 N1 96.44(11)
O1 Al1 C1 113.71(12)
N2 Al1 C1 113.76(12)
N1 Al1 C1 114.11(11)
C1 P1 H1 97.6(12)
C41 O1 Al1 154.8(2)
C12 N1 C29 119.1(2)
C12 N1 Al1 116.53(19)
C29 N1 Al1 124.10(18)
C14 N2 C17 116.5(2)
C14 N2 Al1 113.9(2)
C17 N2 Al1 129.41(19)
C34 C29 C30 121.0(3)
C34 C29 N1 120.6(3)
C30 C29 N1 118.4(3)
C11 C2 C1 108.1(2)
C11 C2 C10 108.1(2)
C1 C2 C10 115.3(2)
C11 C2 C3 108.9(3)
C1 C2 C3 109.1(2)
C10 C2 C3 107.2(2)
N1 C12 C13 122.1(3)
N1 C12 C16 122.4(3)
C13 C12 C16 115.5(3)
C31 C30 C29 118.3(3)
C31 C30 C38 118.9(3)
C29 C30 C38 122.7(3)
C2 C1 P1 117.1(2)
C2 C1 Al1 122.7(2)
P1 C1 Al1 120.22(17)
C14 C13 C12 128.5(3)
C14 C13 H13 115.8
C12 C13 H13 115.8
C33 C34 C29 117.9(3)
C33 C34 C35 118.1(3)
C29 C34 C35 124.0(3)
N2 C14 C13 123.0(3)
N2 C14 C15 120.0(3)
C13 C14 C15 116.9(3)
C22 C17 C18 120.6(3)
C22 C17 N2 118.6(3)
C18 C17 N2 120.9(3)
C32 C31 C30 121.2(3)
C32 C31 H31 119.4
C30 C31 H31 119.4
O1 C41 C43 109.5(3)
O1 C41 C42 109.5(3)
C43 C41 C42 109.2(3)
O1 C41 C44 110.2(3)
C43 C41 C44 109.0(3)
C42 C41 C44 109.5(3)
C32 C33 C34 121.8(3)
C32 C33 H33 119.1
C34 C33 H33 119.1
C12 C16 H16A 109.5
C12 C16 H16B 109.5
H16A C16 H16B 109.5
C12 C16 H16C 109.5
H16A C16 H16C 109.5
H16B C16 H16C 109.5
C4 C3 C2 110.7(3)
C4 C3 H3A 109.5
C2 C3 H3A 109.5
C4 C3 H3B 109.5
C2 C3 H3B 109.5
H3A C3 H3B 108.1
C6 C10 C2 110.7(3)
C6 C10 H10A 109.5
C2 C10 H10A 109.5
C6 C10 H10B 109.5
C2 C10 H10B 109.5
H10A C10 H10B 108.1
C19 C18 C17 118.3(4)
C19 C18 C26 118.6(3)
C17 C18 C26 123.1(3)
C39 C38 C40 110.7(3)
C39 C38 C30 110.4(3)
C40 C38 C30 113.3(3)
C39 C38 H38 107.4
C40 C38 H38 107.4
C30 C38 H38 107.4
C7 C6 C10 109.9(3)
C7 C6 C5 110.0(3)
C10 C6 C5 109.4(3)
C7 C6 H6 109.2
C10 C6 H6 109.2
C5 C6 H6 109.2
C21 C22 C17 118.2(3)
C21 C22 C23 117.8(3)
C17 C22 C23 124.0(3)
C9 C4 C5 109.7(3)
C9 C4 C3 109.9(3)
C5 C4 C3 109.0(3)
C9 C4 H4 109.4
C5 C4 H4 109.4
C3 C4 H4 109.4
C4 C5 C6 109.1(3)
C4 C5 H5A 109.9
C6 C5 H5A 109.9
C4 C5 H5B 109.9
C6 C5 H5B 109.9
H5A C5 H5B 108.3
C25 C23 C22 112.3(3)
C25 C23 C24 108.5(3)
C22 C23 C24 111.6(3)
C25 C23 H23 108.1
C22 C23 H23 108.1
C24 C23 H23 108.1
C36 C35 C34 113.2(3)
C36 C35 C37 107.5(3)
C34 C35 C37 111.4(3)
C36 C35 H35 108.2
C34 C35 H35 108.2
C37 C35 H35 108.2
C2 C11 C8 111.0(3)
C2 C11 H11A 109.4
C8 C11 H11A 109.4
C2 C11 H11B 109.4
C8 C11 H11B 109.4
H11A C11 H11B 108.0
C38 C40 H40A 109.5
C38 C40 H40B 109.5
H40A C40 H40B 109.5
C38 C40 H40C 109.5
H40A C40 H40C 109.5
H40B C40 H40C 109.5
C33 C32 C31 119.8(3)
C33 C32 H32 120.1
C31 C32 H32 120.1
C41 C44 H44A 109.5
C41 C44 H44B 109.5
H44A C44 H44B 109.5
C41 C44 H44C 109.5
H44A C44 H44C 109.5
H44B C44 H44C 109.5
C18 C26 C27 112.0(3)
C18 C26 C28 110.3(3)
C27 C26 C28 110.0(3)
C18 C26 H26 108.1
C27 C26 H26 108.1
C28 C26 H26 108.1
C23 C24 H24A 109.5
C23 C24 H24B 109.5
H24A C24 H24B 109.5
C23 C24 H24C 109.5
H24A C24 H24C 109.5
H24B C24 H24C 109.5
C20 C21 C22 122.0(4)
C20 C21 H21 119.0
C22 C21 H21 119.0
C41 C43 H43A 109.5
C41 C43 H43B 109.5
H43A C43 H43B 109.5
C41 C43 H43C 109.5
H43A C43 H43C 109.5
H43B C43 H43C 109.5
C41 C42 H42A 109.5
C41 C42 H42B 109.5
H42A C42 H42B 109.5
C41 C42 H42C 109.5
H42A C42 H42C 109.5
H42B C42 H42C 109.5
C14 C15 H15A 109.5
C14 C15 H15B 109.5
H15A C15 H15B 109.5
C14 C15 H15C 109.5
H15A C15 H15C 109.5
H15B C15 H15C 109.5
C20 C19 C18 121.9(4)
C20 C19 H19 119.1
C18 C19 H19 119.1
C35 C37 H37A 109.5
C35 C37 H37B 109.5
H37A C37 H37B 109.5
C35 C37 H37C 109.5
H37A C37 H37C 109.5
H37B C37 H37C 109.5
C19 C20 C21 119.0(4)
C19 C20 H20 120.5
C21 C20 H20 120.5
C26 C27 H27A 109.5
C26 C27 H27B 109.5
H27A C27 H27B 109.5
C26 C27 H27C 109.5
H27A C27 H27C 109.5
H27B C27 H27C 109.5
C35 C36 H36A 109.5
C35 C36 H36B 109.5
H36A C36 H36B 109.5
C35 C36 H36C 109.5
H36A C36 H36C 109.5
H36B C36 H36C 109.5
C11 C8 C9 108.9(3)
C11 C8 C7 109.7(3)
C9 C8 C7 109.4(3)
C11 C8 H8 109.6
C9 C8 H8 109.6
C7 C8 H8 109.6
C6 C7 C8 108.8(3)
C6 C7 H7A 109.9
C8 C7 H7A 109.9
C6 C7 H7B 109.9
C8 C7 H7B 109.9
H7A C7 H7B 108.3
C23 C25 H25A 109.5
C23 C25 H25B 109.5
H25A C25 H25B 109.5
C23 C25 H25C 109.5
H25A C25 H25C 109.5
H25B C25 H25C 109.5
C4 C9 C8 109.7(3)
C4 C9 H9A 109.7
C8 C9 H9A 109.7
C4 C9 H9B 109.7
C8 C9 H9B 109.7
H9A C9 H9B 108.2
C46 C47 C48 120.1(5)
C46 C47 H47A 107.3
C48 C47 H47A 107.3
C46 C47 H47B 107.3
C48 C47 H47B 107.3
H47A C47 H47B 106.9
C38 C39 H39A 109.5
C38 C39 H39B 109.5
H39A C39 H39B 109.5
C38 C39 H39C 109.5
H39A C39 H39C 109.5
H39B C39 H39C 109.5
C26 C28 H28A 109.5
C26 C28 H28B 109.5
H28A C28 H28B 109.5
C26 C28 H28C 109.5
H28A C28 H28C 109.5
H28B C28 H28C 109.5
C49 C48 C47 117.8(5)
C49 C48 H48A 107.8
C47 C48 H48A 107.8
C49 C48 H48B 107.8
C47 C48 H48B 107.8
H48A C48 H48B 107.2
C46 C45 H45A 109.5
C46 C45 H45B 109.5
H45A C45 H45B 109.5
C46 C45 H45C 109.5
H45A C45 H45C 109.5
H45B C45 H45C 109.5
C47 C46 C45 117.7(5)
C47 C46 H46A 107.9
C45 C46 H46A 107.9
C47 C46 H46B 107.9
C45 C46 H46B 107.9
H46A C46 H46B 107.2
C48 C49 H49A 109.5
C48 C49 H49B 109.5
H49A C49 H49B 109.5
C48 C49 H49C 109.5
H49A C49 H49C 109.5
H49B C49 H49C 109.5

loop_
_geom_bond_atom_site_label_1
_geom_bond_atom_site_label_2
_geom_bond_distance
Al1 O1 1.711(2)
Al1 N2 1.911(3)
Al1 N1 1.948(2)
Al1 C1 2.000(3)
P1 C1 1.675(3)
P1 H1 1.39(3)
O1 C41 1.418(4)
N1 C12 1.334(4)
N1 C29 1.460(4)
N2 C14 1.364(4)
N2 C17 1.461(4)
C29 C34 1.400(4)
C29 C30 1.402(4)
C2 C11 1.531(4)
C2 C1 1.538(4)
C2 C10 1.544(4)
C2 C3 1.545(4)
C12 C13 1.416(4)
C12 C16 1.511(4)
C30 C31 1.395(4)
C30 C38 1.528(4)
C13 C14 1.381(4)
C13 H13 0.9500
C34 C33 1.397(4)
C34 C35 1.526(5)
C14 C15 1.514(4)
C17 C22 1.401(5)
C17 C18 1.408(5)
C31 C32 1.377(5)
C31 H31 0.9500
C41 C43 1.514(5)
C41 C42 1.533(5)
C41 C44 1.538(5)
C33 C32 1.365(5)
C33 H33 0.9500
C16 H16A 0.9800
C16 H16B 0.9800
C16 H16C 0.9800
C3 C4 1.532(5)
C3 H3A 0.9900
C3 H3B 0.9900
C10 C6 1.535(5)
C10 H10A 0.9900
C10 H10B 0.9900
C18 C19 1.395(5)
C18 C26 1.510(5)
C38 C39 1.520(5)
C38 C40 1.525(4)
C38 H38 1.0000
C6 C7 1.514(5)
C6 C5 1.535(5)
C6 H6 1.0000
C22 C21 1.396(5)
C22 C23 1.534(5)
C4 C9 1.517(5)
C4 C5 1.528(5)
C4 H4 1.0000
C5 H5A 0.9900
C5 H5B 0.9900
C23 C25 1.531(5)
C23 C24 1.538(5)
C23 H23 1.0000
C35 C36 1.522(5)
C35 C37 1.531(5)
C35 H35 1.0000
C11 C8 1.532(5)
C11 H11A 0.9900
C11 H11B 0.9900
C40 H40A 0.9800
C40 H40B 0.9800
C40 H40C 0.9800
C32 H32 0.9500
C44 H44A 0.9800
C44 H44B 0.9800
C44 H44C 0.9800
C26 C27 1.534(5)
C26 C28 1.547(5)
C26 H26 1.0000
C24 H24A 0.9800
C24 H24B 0.9800
C24 H24C 0.9800
C21 C20 1.377(5)
C21 H21 0.9500
C43 H43A 0.9800
C43 H43B 0.9800
C43 H43C 0.9800
C42 H42A 0.9800
C42 H42B 0.9800
C42 H42C 0.9800
C15 H15A 0.9800
C15 H15B 0.9800
C15 H15C 0.9800
C19 C20 1.372(5)
C19 H19 0.9500
C37 H37A 0.9800
C37 H37B 0.9800
C37 H37C 0.9800
C20 H20 0.9500
C27 H27A 0.9800
C27 H27B 0.9800
C27 H27C 0.9800
C36 H36A 0.9800
C36 H36B 0.9800
C36 H36C 0.9800
C8 C9 1.536(6)
C8 C7 1.542(6)
C8 H8 1.0000
C7 H7A 0.9900
C7 H7B 0.9900
C25 H25A 0.9800
C25 H25B 0.9800
C25 H25C 0.9800
C9 H9A 0.9900
C9 H9B 0.9900
C47 C46 1.388(6)
C47 C48 1.492(6)
C47 H47A 0.9900
C47 H47B 0.9900
C39 H39A 0.9800
C39 H39B 0.9800
C39 H39C 0.9800
C28 H28A 0.9800
C28 H28B 0.9800
C28 H28C 0.9800
C48 C49 1.412(7)
C48 H48A 0.9900
C48 H48B 0.9900
C45 C46 1.517(7)
C45 H45A 0.9800
C45 H45B 0.9800
C45 H45C 0.9800
C46 H46A 0.9900
C46 H46B 0.9900
C49 H49A 0.9800
C49 H49B 0.9800
C49 H49C 0.9800
